data_7250162
loop_
_publ_author_name
'van der Poll, Hendrik J.'
'Erasmus, Rudolph'
'Rademeyer, Melanie'

_publ_section_title
;
 Structures and band gaps of lead-free dabconium-containing hybrid
 alkali-metal halide perovskites
;
_journal_issue 16
_journal_name_full CrystEngComm
_journal_page_first 2545
_journal_page_last 2558
_journal_paper_doi 10.1039/D4CE00907J
_journal_volume 27
_journal_year 2025
_chemical_formula_moiety 'Br3 Na, 2(C3 H7 N)'
_chemical_formula_sum 'C6 H14 Br3 N2 Na'
_chemical_formula_weight 376.91
_space_group_crystal_system trigonal
_space_group_IT_number 167
_space_group_name_Hall '-R 3 2"c'
_space_group_name_H-M_alt 'R -3 c :H'
_atom_sites_solution_hydrogens geom
_atom_sites_solution_primary difmap
_audit_creation_method SHELXL-2018/3
_audit_update_record
;
2024-12-10 deposited with the CCDC.	2025-03-21 downloaded from the CCDC.
;
_cell_angle_alpha 90
_cell_angle_beta 90
_cell_angle_gamma 120
_cell_formula_units_Z 18
_cell_length_a 16.3508(2)
_cell_length_b 16.3508(2)
_cell_length_c 21.9979(2)
_cell_measurement_reflns_used 10201
_cell_measurement_temperature 150(2)
_cell_measurement_theta_max 78.7250
_cell_measurement_theta_min 3.6820
_cell_volume 5093.19(10)
_computing_cell_refinement 'CrysAlisPro 1.171.40.23a (Rigaku OD, 2018)'
_computing_data_collection 'CrysAlisPro 1.171.40.23a (Rigaku OD, 2018)'
_computing_data_reduction 'CrysAlisPro 1.171.40.23a (Rigaku OD, 2018)'
_computing_molecular_graphics 'Mercury (Macrae <i> et al</i>., 2008)'
_computing_publication_material 'Mercury (Macrae <i> et al</i>., 2008)'
_computing_structure_refinement 'SHELXL-2018/3 (Sheldrick, 2018)'
_computing_structure_solution 'SHELXTS (Sheldrick, 2015)'
_diffrn_ambient_temperature 150(2)
_diffrn_measured_fraction_theta_full 1.000
_diffrn_measured_fraction_theta_max 0.981
_diffrn_measurement_device_type 'Rigaku (Cu) X-ray Source'
_diffrn_measurement_method '\w scans'
_diffrn_radiation_type CuK\a
_diffrn_radiation_wavelength 1.54184
_diffrn_reflns_av_R_equivalents 0.0251
_diffrn_reflns_av_unetI/netI 0.0096
_diffrn_reflns_Laue_measured_fraction_full 1.000
_diffrn_reflns_Laue_measured_fraction_max 0.981
_diffrn_reflns_limit_h_max 20
_diffrn_reflns_limit_h_min -20
_diffrn_reflns_limit_k_max 18
_diffrn_reflns_limit_k_min -20
_diffrn_reflns_limit_l_max 27
_diffrn_reflns_limit_l_min -23
_diffrn_reflns_number 10907
_diffrn_reflns_point_group_measured_fraction_full 1.000
_diffrn_reflns_point_group_measured_fraction_max 0.981
_diffrn_reflns_theta_full 67.684
_diffrn_reflns_theta_max 79.053
_diffrn_reflns_theta_min 5.092
_diffrn_source 'Rotating-anode X-ray tube'
_diffrn_standards_decay_% 0
_diffrn_standards_interval_count 0
_diffrn_standards_interval_time 0
_diffrn_standards_number 0
_exptl_absorpt_coefficient_mu 13.230
_exptl_absorpt_correction_T_max 1.00000
_exptl_absorpt_correction_T_min 0.44625
_exptl_absorpt_correction_type multi-scan
_exptl_absorpt_process_details
;
CrysAlisPro 1.171.40.23a (Rigaku Oxford Diffraction, 2018)
Empirical absorption correction using spherical harmonics,
 implemented in SCALE3 ABSPACK scaling algorithm.
;
_exptl_crystal_colour Colourless
_exptl_crystal_density_diffrn 2.212
_exptl_crystal_description Block
_exptl_crystal_F_000 3240
_exptl_crystal_size_max 0.207
_exptl_crystal_size_mid 0.185
_exptl_crystal_size_min 0.147
_refine_diff_density_max 0.355
_refine_diff_density_min -0.282
_refine_diff_density_rms 0.074
_refine_ls_extinction_coef 0.000056(2)
_refine_ls_extinction_expression Fc^*^=kFc[1+0.001xFc^2^\l^3^/sin(2\q)]^-1/4^
_refine_ls_extinction_method 'SHELXL-2018/3 (Sheldrick 2018)'
_refine_ls_goodness_of_fit_ref 1.146
_refine_ls_hydrogen_treatment constr
_refine_ls_matrix_type full
_refine_ls_number_parameters 57
_refine_ls_number_reflns 1207
_refine_ls_number_restraints 0
_refine_ls_restrained_S_all 1.146
_refine_ls_R_factor_all 0.0160
_refine_ls_R_factor_gt 0.0159
_refine_ls_shift/su_max 0.002
_refine_ls_shift/su_mean 0.000
_refine_ls_structure_factor_coef Fsqd
_refine_ls_weighting_details 'w=1/[\s^2^(Fo^2^)+(0.0123P)^2^+22.9659P] where P=(Fo^2^+2Fc^2^)/3'
_refine_ls_weighting_scheme calc
_refine_ls_wR_factor_gt 0.0375
_refine_ls_wR_factor_ref 0.0375
_reflns_Friedel_coverage 0.000
_reflns_number_gt 1203
_reflns_number_total 1207
_reflns_threshold_expression 'I > 2\s(I)'
_cod_data_source_file d4ce00907j2.cif
_cod_data_source_block DNaBr3
_cod_depositor_comments 'Adding full bibliography for 7250161--7250169.cif.'
_cod_original_cell_volume 5093.19(13)
_cod_database_code 7250162
_shelx_shelxl_version_number 2018/3
_shelx_space_group_comment
;
The symmetry employed for this shelxl refinement is uniquely defined
by the following loop, which should always be used as a source of
symmetry information in preference to the above space-group names.
They are only intended as comments.
;

loop_
_space_group_symop_operation_xyz
'x, y, z'
'-y, x-y, z'
'-x+y, -x, z'
'y, x, -z+1/2'
'x-y, -y, -z+1/2'
'-x, -x+y, -z+1/2'
'x+2/3, y+1/3, z+1/3'
'-y+2/3, x-y+1/3, z+1/3'
'-x+y+2/3, -x+1/3, z+1/3'
'y+2/3, x+1/3, -z+5/6'
'x-y+2/3, -y+1/3, -z+5/6'
'-x+2/3, -x+y+1/3, -z+5/6'
'x+1/3, y+2/3, z+2/3'
'-y+1/3, x-y+2/3, z+2/3'
'-x+y+1/3, -x+2/3, z+2/3'
'y+1/3, x+2/3, -z+7/6'
'x-y+1/3, -y+2/3, -z+7/6'
'-x+1/3, -x+y+2/3, -z+7/6'
'-x, -y, -z'
'y, -x+y, -z'
'x-y, x, -z'
'-y, -x, z-1/2'
'-x+y, y, z-1/2'
'x, x-y, z-1/2'
'-x+2/3, -y+1/3, -z+1/3'
'y+2/3, -x+y+1/3, -z+1/3'
'x-y+2/3, x+1/3, -z+1/3'
'-y+2/3, -x+1/3, z-1/6'
'-x+y+2/3, y+1/3, z-1/6'
'x+2/3, x-y+1/3, z-1/6'
'-x+1/3, -y+2/3, -z+2/3'
'y+1/3, -x+y+2/3, -z+2/3'
'x-y+1/3, x+2/3, -z+2/3'
'-y+1/3, -x+2/3, z+1/6'
'-x+y+1/3, y+2/3, z+1/6'
'x+1/3, x-y+2/3, z+1/6'

loop_
_atom_site_label
_atom_site_type_symbol
_atom_site_fract_x
_atom_site_fract_y
_atom_site_fract_z
_atom_site_U_iso_or_equiv
_atom_site_adp_type
_atom_site_occupancy
_atom_site_site_symmetry_order
_atom_site_calc_flag
_atom_site_refinement_flags_posn
_atom_site_refinement_flags_adp
_atom_site_refinement_flags_occupancy
_atom_site_disorder_assembly
_atom_site_disorder_group
Br1 Br 0.64266(2) 0.46819(2) 0.41216(2) 0.01443(8) Uani 1 1 d . . . . .
Br2 Br 0.51739(2) 0.333333 0.583333 0.01713(9) Uani 1 2 d S T P . .
Na2 Na 0.666667 0.333333 0.333333 0.0156(4) Uani 1 6 d S T P . .
Na1 Na 0.666667 0.333333 0.50166(6) 0.0190(3) Uani 1 3 d S T P . .
N1 N 0.42062(12) 0.38309(12) 0.41566(8) 0.0156(3) Uani 1 1 d . . . . .
H1 H 0.491231 0.418377 0.414972 0.019 Uiso 1 1 calc R U . . .
C1 C 0.38594(14) 0.40805(14) 0.35974(9) 0.0167(4) Uani 1 1 d . . . . .
H1A H 0.406725 0.388346 0.323051 0.020 Uiso 1 1 calc R U . . .
H1B H 0.411831 0.477176 0.357797 0.020 Uiso 1 1 calc R U . . .
C2 C 0.38857(14) 0.41219(14) 0.47092(9) 0.0168(4) Uani 1 1 d . . . . .
H2B H 0.410339 0.480562 0.469074 0.020 Uiso 1 1 calc R U . . .
H2A H 0.415569 0.400098 0.507815 0.020 Uiso 1 1 calc R U . . .
C3 C 0.38741(15) 0.28027(15) 0.41723(11) 0.0227(5) Uani 1 1 d . . . . .
H3B H 0.410405 0.264512 0.454594 0.027 Uiso 1 1 calc R U . . .
H3A H 0.412233 0.262485 0.381645 0.027 Uiso 1 1 calc R U . . .

loop_
_atom_site_aniso_label
_atom_site_aniso_U_11
_atom_site_aniso_U_22
_atom_site_aniso_U_33
_atom_site_aniso_U_23
_atom_site_aniso_U_13
_atom_site_aniso_U_12
Br1 0.00979(11) 0.01544(11) 0.01706(11) -0.00192(7) 0.00034(7) 0.00554(8)
Br2 0.01641(12) 0.01542(15) 0.01923(15) 0.00186(11) 0.00093(5) 0.00771(8)
Na2 0.0158(6) 0.0158(6) 0.0153(9) 0.000 0.000 0.0079(3)
Na1 0.0197(4) 0.0197(4) 0.0177(6) 0.000 0.000 0.0098(2)
N1 0.0087(8) 0.0164(8) 0.0214(8) 0.0010(6) 0.0010(6) 0.0061(7)
C1 0.0156(9) 0.0164(10) 0.0154(9) 0.0038(7) 0.0027(7) 0.0060(8)
C2 0.0153(9) 0.0163(9) 0.0160(9) -0.0027(7) -0.0024(7) 0.0058(8)
C3 0.0221(12) 0.0191(10) 0.0336(12) 0.0001(9) 0.0008(9) 0.0154(9)

loop_
_atom_type_symbol
_atom_type_description
_atom_type_scat_dispersion_real
_atom_type_scat_dispersion_imag
_atom_type_scat_source
C C 0.0181 0.0091 'International Tables Vol C Tables 4.2.6.8 and 6.1.1.4'
H H 0.0000 0.0000 'International Tables Vol C Tables 4.2.6.8 and 6.1.1.4'
Br Br -0.6763 1.2805 'International Tables Vol C Tables 4.2.6.8 and 6.1.1.4'
Na Na 0.1353 0.1239 'International Tables Vol C Tables 4.2.6.8 and 6.1.1.4'
N N 0.0311 0.0180 'International Tables Vol C Tables 4.2.6.8 and 6.1.1.4'

loop_
_geom_angle_atom_site_label_1
_geom_angle_atom_site_label_2
_geom_angle_atom_site_label_3
_geom_angle
_geom_angle_site_symmetry_1
_geom_angle_site_symmetry_3
_geom_angle_publ_flag
Na2 Br1 Na1 74.635(19) . . ?
Na1 Br2 Na1 72.71(4) . 16_545 ?
Br1 Na2 Br1 180.0 3_665 33_545 ?
Br1 Na2 Br1 89.573(5) 3_665 2_655 ?
Br1 Na2 Br1 90.427(5) 33_545 2_655 ?
Br1 Na2 Br1 89.573(5) 3_665 . ?
Br1 Na2 Br1 90.427(5) 33_545 . ?
Br1 Na2 Br1 89.573(5) 2_655 . ?
Br1 Na2 Br1 90.427(6) 3_665 32 ?
Br1 Na2 Br1 89.573(5) 33_545 32 ?
Br1 Na2 Br1 180.0 2_655 32 ?
Br1 Na2 Br1 90.428(6) . 32 ?
Br1 Na2 Br1 90.427(5) 3_665 31_655 ?
Br1 Na2 Br1 89.573(5) 33_545 31_655 ?
Br1 Na2 Br1 90.427(6) 2_655 31_655 ?
Br1 Na2 Br1 180.0 . 31_655 ?
Br1 Na2 Br1 89.571(6) 32 31_655 ?
Br1 Na2 Na1 54.434(4) 3_665 . ?
Br1 Na2 Na1 125.566(4) 33_545 . ?
Br1 Na2 Na1 54.434(4) 2_655 . ?
Br1 Na2 Na1 54.434(4) . . ?
Br1 Na2 Na1 125.567(4) 32 . ?
Br1 Na2 Na1 125.566(4) 31_655 . ?
Br1 Na2 Na1 125.564(4) 3_665 31_655 ?
Br1 Na2 Na1 54.436(4) 33_545 31_655 ?
Br1 Na2 Na1 125.565(4) 2_655 31_655 ?
Br1 Na2 Na1 125.568(4) . 31_655 ?
Br1 Na2 Na1 54.434(4) 32 31_655 ?
Br1 Na2 Na1 54.432(4) 31_655 31_655 ?
Na1 Na2 Na1 180.0 . 31_655 ?
Br2 Na1 Br2 88.45(3) . 2_655 ?
Br2 Na1 Br2 88.45(3) . 3_665 ?
Br2 Na1 Br2 88.45(3) 2_655 3_665 ?
Br2 Na1 Br1 173.074(16) . 3_665 ?
Br2 Na1 Br1 98.048(5) 2_655 3_665 ?
Br2 Na1 Br1 89.322(5) 3_665 3_665 ?
Br2 Na1 Br1 98.047(5) . 2_655 ?
Br2 Na1 Br1 89.322(5) 2_655 2_655 ?
Br2 Na1 Br1 173.074(16) 3_665 2_655 ?
Br1 Na1 Br1 84.50(3) 3_665 2_655 ?
Br2 Na1 Br1 89.321(5) . . ?
Br2 Na1 Br1 173.074(16) 2_655 . ?
Br2 Na1 Br1 98.048(5) 3_665 . ?
Br1 Na1 Br1 84.50(3) 3_665 . ?
Br1 Na1 Br1 84.50(3) 2_655 . ?
Br2 Na1 Na1 53.65(2) . 16_545 ?
Br2 Na1 Na1 53.64(2) 2_655 16_545 ?
Br2 Na1 Na1 53.64(2) 3_665 16_545 ?
Br1 Na1 Na1 129.068(19) 3_665 16_545 ?
Br1 Na1 Na1 129.069(19) 2_655 16_545 ?
Br1 Na1 Na1 129.072(19) . 16_545 ?
Br2 Na1 Na2 126.36(2) . . ?
Br2 Na1 Na2 126.36(2) 2_655 . ?
Br2 Na1 Na2 126.36(2) 3_665 . ?
Br1 Na1 Na2 50.930(19) 3_665 . ?
Br1 Na1 Na2 50.931(19) 2_655 . ?
Br1 Na1 Na2 50.931(19) . . ?
Na1 Na1 Na2 180.0 16_545 . ?
C3 N1 C2 110.71(16) . . ?
C3 N1 C1 110.75(16) . . ?
C2 N1 C1 109.98(15) . . ?
C3 N1 H1 108.4 . . ?
C2 N1 H1 108.4 . . ?
C1 N1 H1 108.4 . . ?
N1 C1 C2 108.09(15) . 12 ?
N1 C1 H1A 110.1 . . ?
C2 C1 H1A 110.1 12 . ?
N1 C1 H1B 110.1 . . ?
C2 C1 H1B 110.1 12 . ?
H1A C1 H1B 108.4 . . ?
N1 C2 C1 108.67(16) . 12 ?
N1 C2 H2B 110.0 . . ?
C1 C2 H2B 110.0 12 . ?
N1 C2 H2A 110.0 . . ?
C1 C2 H2A 110.0 12 . ?
H2B C2 H2A 108.3 . . ?
N1 C3 C3 108.41(10) . 12 ?
N1 C3 H3B 110.0 . . ?
C3 C3 H3B 110.0 12 . ?
N1 C3 H3A 110.0 . . ?
C3 C3 H3A 110.0 12 . ?
H3B C3 H3A 108.4 . . ?

loop_
_geom_bond_atom_site_label_1
_geom_bond_atom_site_label_2
_geom_bond_distance
_geom_bond_site_symmetry_2
_geom_bond_publ_flag
Br1 Na2 2.9814(2) . ?
Br1 Na1 3.1237(9) . ?
Br2 Na1 3.0308(8) . ?
Br2 Na1 3.0308(8) 16_545 ?
Na2 Na1 3.7028(13) . ?
Na2 Na1 3.7030(13) 31_655 ?
Na1 Na1 3.593(3) 16_545 ?
N1 C3 1.486(3) . ?
N1 C2 1.493(3) . ?
N1 C1 1.494(2) . ?
N1 H1 1.0000 . ?
C1 C2 1.529(3) 12 ?
C1 H1A 0.9900 . ?
C1 H1B 0.9900 . ?
C2 H2B 0.9900 . ?
C2 H2A 0.9900 . ?
C3 C3 1.532(4) 12 ?
C3 H3B 0.9900 . ?
C3 H3A 0.9900 . ?

loop_
_geom_hbond_atom_site_label_D
_geom_hbond_atom_site_label_H
_geom_hbond_atom_site_label_A
_geom_hbond_distance_DH
_geom_hbond_distance_HA
_geom_hbond_distance_DA
_geom_hbond_angle_DHA
_geom_hbond_site_symmetry_A
_geom_hbond_publ_flag
N1 H1 Br1 1.00 2.19 3.1734(16) 168.8 . yes
C1 H1A Br1 0.99 2.97 3.892(2) 155.8 33_545 yes
C1 H1B Br2 0.99 3.01 3.907(2) 152.0 19_666 yes
C2 H2B Br2 0.99 2.90 3.834(2) 158.4 19_666 yes
C2 H2A Br2 0.99 2.92 3.864(2) 159.2 . yes
C3 H3A Br1 0.99 3.03 3.559(2) 114.9 2_655 yes
C3 H3A Br1 0.99 3.11 3.997(2) 150.3 33_545 yes
N1 H1 Br1 1.00 2.19 3.1734(16) 168.8 . yes
C1 H1A Br1 0.99 2.97 3.892(2) 155.8 33_545 yes
C1 H1B Br2 0.99 3.01 3.907(2) 152.0 19_666 yes
C2 H2B Br2 0.99 2.90 3.834(2) 158.4 19_666 yes
C2 H2A Br2 0.99 2.92 3.864(2) 159.2 . yes
C3 H3A Br1 0.99 3.03 3.559(2) 114.9 2_655 yes
C3 H3A Br1 0.99 3.11 3.997(2) 150.3 33_545 yes

loop_
_geom_torsion_atom_site_label_1
_geom_torsion_atom_site_label_2
_geom_torsion_atom_site_label_3
_geom_torsion_atom_site_label_4
_geom_torsion
_geom_torsion_site_symmetry_1
_geom_torsion_site_symmetry_2
_geom_torsion_site_symmetry_3
_geom_torsion_site_symmetry_4
_geom_torsion_publ_flag
C3 N1 C1 C2 63.4(2) . . . 12 ?
C2 N1 C1 C2 -59.30(19) . . . 12 ?
C3 N1 C2 C1 -58.8(2) . . . 12 ?
C1 N1 C2 C1 63.89(18) . . . 12 ?
C2 N1 C3 C3 63.0(3) . . . 12 ?
C1 N1 C3 C3 -59.2(3) . . . 12 ?
